data_7157108
loop_
_publ_author_name
'Hasegawa, Masashi'
'Kobayakawa, Kosuke'
'Nojima, Yuki'
'Mazaki, Yasuhiro'

_publ_section_title
;
 Synthesis and chiroptical properties of stereogenic cyclic dimers based
 on 2,2'-biselenophene and [2.2]paracyclophane.
;
_journal_issue 39
_journal_name_full 'Organic &amp; biomolecular chemistry'
_journal_page_first 8822
_journal_page_last 8826
_journal_paper_doi 10.1039/c9ob01907c
_journal_volume 17
_journal_year 2019
_chemical_absolute_configuration R
_chemical_formula_moiety 'C48 H36 Se4, C H Cl3'
_chemical_formula_sum 'C49 H37 Cl3 Se4'
_chemical_formula_weight 1047.97
_chemical_name_systematic (Rp,Rp)-1
_space_group_crystal_system monoclinic
_space_group_IT_number 4
_space_group_name_Hall 'P 2yb'
_space_group_name_H-M_alt 'P 1 21 1'
_symmetry_space_group_name_Hall 'P 2yb'
_symmetry_space_group_name_H-M 'P 1 21 1'
_atom_sites_solution_hydrogens geom
_atom_sites_solution_primary dual
_audit_creation_date 2019-07-12
_audit_creation_method
;
Olex2 1.2
(compiled May 18 2018 14:05:52 for OlexSys, GUI svn.r5506)
;
_audit_update_record
;
2019-07-12 deposited with the CCDC.    2019-09-23 downloaded from the CCDC.
;
_cell_angle_alpha 90
_cell_angle_beta 94.3630(10)
_cell_angle_gamma 90
_cell_formula_units_Z 2
_cell_length_a 9.6143(9)
_cell_length_b 16.0071(15)
_cell_length_c 13.8424(13)
_cell_measurement_reflns_used 7631
_cell_measurement_temperature 173(2)
_cell_measurement_theta_max 28.770
_cell_measurement_theta_min 1.475
_cell_volume 2124.1(3)
_computing_molecular_graphics 'Olex2 (Dolomanov et al., 2009)'
_computing_publication_material 'Olex2 (Dolomanov et al., 2009)'
_computing_structure_refinement 'ShelXL (Sheldrick, 2015)'
_computing_structure_solution 'ShelXT (Sheldrick, 2015)'
_diffrn_ambient_temperature 173.15
_diffrn_measured_fraction_theta_full 1.000
_diffrn_measured_fraction_theta_max 0.920
_diffrn_measurement_device_type 'Bruker APEX-II CCD'
_diffrn_measurement_method '\w scans'
_diffrn_radiation_type MoK\a
_diffrn_radiation_wavelength 0.71073
_diffrn_reflns_av_R_equivalents 0.0237
_diffrn_reflns_av_unetI/netI 0.0573
_diffrn_reflns_Laue_measured_fraction_full 1.000
_diffrn_reflns_Laue_measured_fraction_max 0.920
_diffrn_reflns_limit_h_max 12
_diffrn_reflns_limit_h_min -12
_diffrn_reflns_limit_k_max 21
_diffrn_reflns_limit_k_min -14
_diffrn_reflns_limit_l_max 17
_diffrn_reflns_limit_l_min -17
_diffrn_reflns_number 12591
_diffrn_reflns_point_group_measured_fraction_full 0.791
_diffrn_reflns_point_group_measured_fraction_max 0.691
_diffrn_reflns_theta_full 25.242
_diffrn_reflns_theta_max 28.770
_diffrn_reflns_theta_min 1.475
_exptl_absorpt_coefficient_mu 3.678
_exptl_absorpt_correction_T_max 0.7458
_exptl_absorpt_correction_T_min 0.5993
_exptl_absorpt_correction_type multi-scan
_exptl_absorpt_process_details
;
SADABS-2012/1 (Bruker,2012) was used for absorption correction.
wR2(int) was 0.1312 before and 0.0486 after correction.
The Ratio of minimum to maximum transmission is 0.2000.
The \l/2 correction factor is 0.00150.
;
_exptl_crystal_colour 'clear orangish yellow'
_exptl_crystal_colour_lustre clear
_exptl_crystal_colour_modifier orangish
_exptl_crystal_colour_primary yellow
_exptl_crystal_density_diffrn 1.639
_exptl_crystal_description block
_exptl_crystal_F_000 1036
_exptl_crystal_preparation 'Magnetic properties'
_exptl_crystal_recrystallization_method 'Re-crystallisation from solvent: CHCl3'
_exptl_crystal_size_max 0.2
_exptl_crystal_size_mid 0.2
_exptl_crystal_size_min 0.1
_refine_diff_density_max 0.898
_refine_diff_density_min -0.591
_refine_diff_density_rms 0.089
_refine_ls_abs_structure_details
;
 Flack x determined using 2010 quotients [(I+)-(I-)]/[(I+)+(I-)]
 (Parsons, Flack and Wagner, Acta Cryst. B69 (2013) 249-259).
;
_refine_ls_abs_structure_Flack 0.011(7)
_refine_ls_extinction_method none
_refine_ls_goodness_of_fit_ref 1.043
_refine_ls_hydrogen_treatment constr
_refine_ls_matrix_type full
_refine_ls_number_parameters 505
_refine_ls_number_reflns 7631
_refine_ls_number_restraints 43
_refine_ls_restrained_S_all 1.052
_refine_ls_R_factor_all 0.0393
_refine_ls_R_factor_gt 0.0335
_refine_ls_shift/su_max 0.001
_refine_ls_shift/su_mean 0.000
_refine_ls_structure_factor_coef Fsqd
_refine_ls_weighting_details 'w=1/[\s^2^(Fo^2^)+(0.0389P)^2^] where P=(Fo^2^+2Fc^2^)/3'
_refine_ls_weighting_scheme calc
_refine_ls_wR_factor_gt 0.0810
_refine_ls_wR_factor_ref 0.0835
_reflns_Friedel_coverage 0.452
_reflns_Friedel_fraction_full 0.565
_reflns_Friedel_fraction_max 0.445
_reflns_number_gt 6889
_reflns_number_total 7631
_reflns_threshold_expression 'I > 2\s(I)'
_cod_data_source_file c9ob01907c1.cif
_cod_data_source_block koba003
_cod_depositor_comments 'Adding full bibliography for 7157107--7157109.cif.'
_cod_database_code 7157108
_shelx_shelxl_version_number 2017/1
_shelx_space_group_comment
;
The symmetry employed for this shelxl refinement is uniquely defined
by the following loop, which should always be used as a source of
symmetry information in preference to the above space-group names.
They are only intended as comments.
;
_shelx_estimated_absorpt_t_max 0.710
_shelx_estimated_absorpt_t_min 0.527
_olex2_refinement_description
;
1. Fixed Uiso
 At 1.2 times of:
  All C(H) groups, All C(H,H) groups
2. Restrained distances
 C2-Cl2 \\sim C2-Cl1 \\sim C2-Cl3
 with sigma of 0.02
 Cl2-Cl1 \\sim Cl1-Cl3 \\sim Cl3-Cl2
 with sigma of 0.04
3. Uiso/Uaniso restraints and constraints
C2 \\sim Cl2 \\sim Cl1 \\sim Cl3: within 2A with sigma of 0.02 and sigma for
terminal atoms of 0.04
4. Rigid body (RIGU) restrains
 C2, Cl2, Cl1, Cl3
 with sigma for 1-2 distances of 0.004 and sigma for 1-3 distances of 0.004
5.a Ternary CH refined with riding coordinates:
 C2(H2)
5.b Secondary CH2 refined with riding coordinates:
 C44(H44A,H44B), C46(H46A,H46B), C48(H48A,H48B), C47(H47A,H47B), C45(H45A,
 H45B), C42(H42A,H42B), C41(H41A,H41B), C43(H43A,H43B)
5.c Aromatic/amide H refined with riding coordinates:
 C7(H7), C30(H30), C11(H11), C6(H6), C18(H18), C39(H39), C20(H20), C21(H21),
 C15(H15), C33(H33), C10(H10), C1AA(H1AA), C35(H35), C14(H14), C38(H38),
 C0AA(H0AA), C32(H32), C27(H27), C23(H23), C26(H26)
;
_olex2_exptl_crystal_mounting_method roop
_olex2_submission_original_sample_id 'Compound 1 in (Rp) isomer'
_olex2_submission_special_instructions 'No special instructions were received'

loop_
_space_group_symop_operation_xyz
'x, y, z'
'-x, y+1/2, -z'

loop_
_atom_site_label
_atom_site_type_symbol
_atom_site_fract_x
_atom_site_fract_y
_atom_site_fract_z
_atom_site_U_iso_or_equiv
_atom_site_adp_type
_atom_site_occupancy
_atom_site_site_symmetry_order
_atom_site_calc_flag
_atom_site_refinement_flags_posn
_atom_site_refinement_flags_adp
Se2 Se 0.49223(5) 0.52486(3) 0.64790(4) 0.02099(12) Uani 1 1 d . .
Se1 Se 0.48822(5) 0.64505(3) 0.86108(4) 0.02172(12) Uani 1 1 d . .
Se4 Se 0.16178(6) 0.43415(3) 0.71356(4) 0.02822(14) Uani 1 1 d . .
Se3 Se 0.14647(6) 0.71887(4) 0.76324(4) 0.02829(14) Uani 1 1 d . .
C8 C 0.6066(6) 0.4567(3) 0.5754(4) 0.0221(11) Uani 1 1 d . .
C5 C 0.6534(5) 0.5580(3) 0.7220(4) 0.0191(10) Uani 1 1 d . .
C4 C 0.6513(5) 0.6193(3) 0.8011(3) 0.0203(11) Uani 1 1 d . .
C29 C 0.5481(6) 0.4072(3) 0.4920(4) 0.0239(12) Uani 1 1 d . .
C34 C 0.5879(6) 0.3244(4) 0.4764(4) 0.0288(13) Uani 1 1 d . .
C7 C 0.7427(6) 0.4637(4) 0.6118(4) 0.0269(12) Uani 1 1 d . .
H7 H 0.815688 0.433359 0.585296 0.032 Uiso 1 1 calc R .
C30 C 0.4415(6) 0.4419(4) 0.4300(4) 0.0252(11) Uani 1 1 d . .
H30 H 0.412869 0.497536 0.441778 0.030 Uiso 1 1 calc R .
C16 C 0.1703(6) 0.4267(4) 0.5778(4) 0.0260(12) Uani 1 1 d . .
C11 C 0.1221(6) 0.5854(4) 0.8755(4) 0.0290(13) Uani 1 1 d . .
H11 H 0.111553 0.529821 0.897872 0.035 Uiso 1 1 calc R .
C17 C 0.5301(6) 0.7694(4) 1.0166(4) 0.0249(12) Uani 1 1 d . .
C6 C 0.7680(6) 0.5186(4) 0.6908(4) 0.0245(11) Uani 1 1 d . .
H6 H 0.859098 0.527608 0.720531 0.029 Uiso 1 1 calc R .
C18 C 0.4314(6) 0.7310(4) 1.0698(4) 0.0263(12) Uani 1 1 d . .
H18 H 0.410615 0.673644 1.058445 0.032 Uiso 1 1 calc R .
C12 C 0.1247(6) 0.6035(4) 0.7804(4) 0.0264(12) Uani 1 1 d . .
C44 C 0.6052(7) 0.9124(4) 0.9531(5) 0.0338(14) Uani 1 1 d . .
H44A H 0.645961 0.878030 0.902994 0.041 Uiso 1 1 calc R .
H44B H 0.678941 0.950338 0.981180 0.041 Uiso 1 1 calc R .
C31 C 0.3752(7) 0.3990(4) 0.3520(4) 0.0304(13) Uani 1 1 d . .
C39 C 0.3100(7) 0.1907(4) 0.4808(5) 0.0383(15) Uani 1 1 d . .
H39 H 0.330895 0.134506 0.465220 0.046 Uiso 1 1 calc R .
C1 C 0.5943(6) 0.7210(3) 0.9404(4) 0.0224(11) Uani 1 1 d . .
C19 C 0.3602(6) 0.7749(4) 1.1410(4) 0.0290(13) Uani 1 1 d . .
C20 C 0.4144(7) 0.8520(4) 1.1673(4) 0.0332(14) Uani 1 1 d . .
H20 H 0.383242 0.878957 1.222835 0.040 Uiso 1 1 calc R .
C21 C 0.5136(7) 0.8916(4) 1.1148(4) 0.0330(14) Uani 1 1 d . .
H21 H 0.550484 0.944078 1.136287 0.040 Uiso 1 1 calc R .
C15 C 0.1403(6) 0.5033(4) 0.5370(4) 0.0321(14) Uani 1 1 d . .
H15 H 0.134910 0.511441 0.468811 0.039 Uiso 1 1 calc R .
C40 C 0.3824(7) 0.2312(4) 0.5605(4) 0.0318(13) Uani 1 1 d . .
C22 C 0.5588(6) 0.8556(4) 1.0321(4) 0.0279(12) Uani 1 1 d . .
C33 C 0.5437(7) 0.2874(4) 0.3866(4) 0.0332(14) Uani 1 1 d . .
H33 H 0.585668 0.236921 0.367468 0.040 Uiso 1 1 calc R .
C10 C 0.1361(6) 0.6549(4) 0.9404(4) 0.0300(13) Uani 1 1 d . .
H10 H 0.131787 0.648524 1.008350 0.036 Uiso 1 1 calc R .
C1AA C 0.7604(6) 0.6659(3) 0.8405(4) 0.0241(12) Uani 1 1 d . .
H1AA H 0.851175 0.662306 0.818056 0.029 Uiso 1 1 calc R .
C35 C 0.3250(6) 0.3047(4) 0.5930(4) 0.0276(12) Uani 1 1 d . .
H35 H 0.359426 0.326991 0.653819 0.033 Uiso 1 1 calc R .
C36 C 0.2179(7) 0.3471(4) 0.5389(4) 0.0291(13) Uani 1 1 d . .
C25 C 0.1426(6) 0.8446(4) 1.0256(5) 0.0371(15) Uani 1 1 d . .
C14 C 0.1177(6) 0.5694(4) 0.6016(4) 0.0299(13) Uani 1 1 d . .
H14 H 0.097486 0.624719 0.579901 0.036 Uiso 1 1 calc R .
C38 C 0.2090(7) 0.2344(4) 0.4264(5) 0.0378(15) Uani 1 1 d . .
H38 H 0.161939 0.207205 0.372394 0.045 Uiso 1 1 calc R .
C0AA C 0.7293(6) 0.7200(4) 0.9172(4) 0.0253(11) Uani 1 1 d . .
H0AA H 0.798909 0.753636 0.950512 0.030 Uiso 1 1 calc R .
C24 C 0.1910(6) 0.8136(4) 0.9385(4) 0.0301(13) Uani 1 1 d . .
C32 C 0.4385(7) 0.3244(4) 0.3258(4) 0.0339(14) Uani 1 1 d . .
H32 H 0.409540 0.298651 0.265756 0.041 Uiso 1 1 calc R .
C13 C 0.1270(5) 0.5484(3) 0.6970(4) 0.0232(11) Uani 1 1 d . .
C46 C 0.2310(7) 0.4207(4) 0.3122(4) 0.0394(15) Uani 1 1 d . .
H46A H 0.221993 0.408122 0.242004 0.047 Uiso 1 1 calc R .
H46B H 0.216288 0.481441 0.320080 0.047 Uiso 1 1 calc R .
C27 C 0.2671(8) 0.9761(4) 0.9976(5) 0.0428(17) Uani 1 1 d . .
H27 H 0.283854 1.033169 1.013041 0.051 Uiso 1 1 calc R .
C23 C 0.2904(7) 0.8607(4) 0.8923(4) 0.0320(13) Uani 1 1 d . .
H23 H 0.325383 0.839032 0.834994 0.038 Uiso 1 1 calc R .
C9 C 0.1557(6) 0.7301(4) 0.8995(4) 0.0294(13) Uani 1 1 d . .
C37 C 0.1720(6) 0.3160(4) 0.4461(4) 0.0314(13) Uani 1 1 d . .
C28 C 0.3392(7) 0.9371(4) 0.9266(4) 0.0367(14) Uani 1 1 d . .
C48 C 0.6432(7) 0.2664(4) 0.5574(5) 0.0394(15) Uani 1 1 d . .
H48A H 0.682541 0.300585 0.612481 0.047 Uiso 1 1 calc R .
H48B H 0.719904 0.232405 0.534134 0.047 Uiso 1 1 calc R .
C47 C 0.5291(7) 0.2059(4) 0.5946(5) 0.0392(16) Uani 1 1 d . .
H47A H 0.546569 0.148581 0.571599 0.047 Uiso 1 1 calc R .
H47B H 0.538138 0.205094 0.666278 0.047 Uiso 1 1 calc R .
C26 C 0.1702(8) 0.9304(5) 1.0455(5) 0.0459(18) Uani 1 1 d . .
H26 H 0.120664 0.957631 1.093345 0.055 Uiso 1 1 calc R .
C45 C 0.1141(7) 0.3720(4) 0.3629(5) 0.0382(15) Uani 1 1 d . .
H45A H 0.048753 0.412891 0.388210 0.046 Uiso 1 1 calc R .
H45B H 0.060775 0.337161 0.313940 0.046 Uiso 1 1 calc R .
C42 C 0.2193(7) 0.7469(5) 1.1685(4) 0.0415(17) Uani 1 1 d . .
H42A H 0.210228 0.760596 1.237512 0.050 Uiso 1 1 calc R .
H42B H 0.212360 0.685490 1.161416 0.050 Uiso 1 1 calc R .
C41 C 0.0936(7) 0.7894(5) 1.1043(5) 0.0462(18) Uani 1 1 d . .
H41A H 0.032759 0.745039 1.074366 0.055 Uiso 1 1 calc R .
H41B H 0.037185 0.823038 1.146800 0.055 Uiso 1 1 calc R .
C43 C 0.4819(8) 0.9665(4) 0.9037(5) 0.0474(18) Uani 1 1 d . .
H43A H 0.494017 1.025214 0.925208 0.057 Uiso 1 1 calc R .
H43B H 0.487511 0.965220 0.832650 0.057 Uiso 1 1 calc R .
C2 C -0.1675(9) 0.6043(10) 0.2789(11) 0.156(7) Uani 1 1 d D U
H2 H -0.196099 0.642504 0.330977 0.187 Uiso 1 1 calc R .
Cl2 Cl -0.0073(4) 0.6263(4) 0.3073(5) 0.260(4) Uani 1 1 d D U
Cl1 Cl -0.2472(4) 0.5235(2) 0.3312(2) 0.1045(10) Uani 1 1 d D U
Cl3 Cl -0.2636(4) 0.6609(2) 0.19524(19) 0.1062(10) Uani 1 1 d D U

loop_
_atom_site_aniso_label
_atom_site_aniso_U_11
_atom_site_aniso_U_22
_atom_site_aniso_U_33
_atom_site_aniso_U_23
_atom_site_aniso_U_13
_atom_site_aniso_U_12
Se2 0.0164(3) 0.0229(3) 0.0237(3) -0.0023(2) 0.0014(2) -0.0012(2)
Se1 0.0167(3) 0.0229(3) 0.0256(3) -0.0034(2) 0.0024(2) 0.0001(2)
Se4 0.0277(3) 0.0264(3) 0.0314(3) -0.0051(2) 0.0081(2) -0.0031(2)
Se3 0.0262(3) 0.0273(3) 0.0307(3) -0.0063(2) -0.0023(2) 0.0051(2)
C8 0.024(3) 0.022(3) 0.021(3) -0.002(2) 0.005(2) -0.006(2)
C5 0.016(3) 0.019(3) 0.022(3) 0.003(2) 0.000(2) -0.0023(19)
C4 0.022(3) 0.020(3) 0.019(2) 0.0022(19) 0.002(2) 0.003(2)
C29 0.027(3) 0.026(3) 0.020(3) -0.002(2) 0.009(2) 0.001(2)
C34 0.024(3) 0.030(3) 0.033(3) -0.005(2) 0.004(2) -0.002(2)
C7 0.022(3) 0.028(3) 0.031(3) -0.001(2) 0.008(2) 0.001(2)
C30 0.027(3) 0.023(3) 0.027(3) -0.001(2) 0.007(2) 0.000(2)
C16 0.022(3) 0.028(3) 0.028(3) -0.006(2) 0.002(2) -0.005(2)
C11 0.018(3) 0.029(3) 0.041(4) -0.003(2) 0.005(3) -0.003(2)
C17 0.026(3) 0.026(3) 0.022(3) -0.001(2) -0.003(2) 0.003(2)
C6 0.018(3) 0.028(3) 0.027(3) -0.001(2) 0.000(2) -0.003(2)
C18 0.031(3) 0.024(3) 0.024(3) -0.004(2) -0.002(2) 0.007(2)
C12 0.015(3) 0.027(3) 0.037(3) -0.009(2) 0.002(2) 0.001(2)
C44 0.033(3) 0.028(3) 0.041(4) 0.004(3) 0.004(3) -0.003(3)
C31 0.032(3) 0.032(3) 0.027(3) 0.001(2) 0.003(3) -0.005(3)
C39 0.051(4) 0.024(3) 0.041(4) -0.007(3) 0.016(3) -0.001(3)
C1 0.026(3) 0.020(2) 0.021(2) 0.000(2) 0.001(2) 0.005(2)
C19 0.028(3) 0.037(3) 0.021(3) -0.001(2) -0.003(2) 0.004(3)
C20 0.038(4) 0.038(3) 0.022(3) -0.014(2) -0.002(3) 0.008(3)
C21 0.034(4) 0.029(3) 0.035(3) -0.007(3) -0.007(3) 0.001(3)
C15 0.028(3) 0.038(4) 0.031(3) -0.009(3) 0.000(2) 0.000(3)
C40 0.042(4) 0.025(3) 0.030(3) 0.001(2) 0.012(3) 0.001(3)
C22 0.029(3) 0.026(3) 0.028(3) -0.003(2) 0.000(2) 0.001(2)
C33 0.042(4) 0.029(3) 0.030(3) -0.009(2) 0.011(3) -0.003(3)
C10 0.025(3) 0.038(3) 0.027(3) -0.008(3) 0.004(2) 0.000(3)
C1AA 0.015(3) 0.031(3) 0.026(3) -0.002(2) 0.004(2) -0.003(2)
C35 0.033(3) 0.026(3) 0.025(3) -0.004(2) 0.009(2) -0.002(2)
C36 0.036(3) 0.022(3) 0.031(3) -0.003(2) 0.010(3) -0.009(2)
C25 0.025(3) 0.047(4) 0.039(4) -0.012(3) -0.006(3) 0.012(3)
C14 0.025(3) 0.026(3) 0.038(4) -0.005(2) -0.002(3) 0.004(2)
C38 0.043(4) 0.039(4) 0.031(3) -0.013(3) 0.003(3) -0.011(3)
C0AA 0.024(3) 0.023(3) 0.028(3) -0.004(2) -0.003(2) -0.004(2)
C24 0.028(3) 0.032(3) 0.029(3) -0.013(2) -0.008(3) 0.009(3)
C32 0.042(4) 0.035(3) 0.025(3) -0.008(2) 0.008(3) -0.004(3)
C13 0.014(2) 0.022(3) 0.034(3) -0.008(2) 0.004(2) 0.000(2)
C46 0.045(4) 0.041(4) 0.029(3) -0.005(3) -0.014(3) 0.003(3)
C27 0.054(5) 0.031(3) 0.041(4) -0.008(3) -0.011(3) 0.015(3)
C23 0.038(4) 0.031(3) 0.025(3) -0.005(2) -0.008(3) 0.012(3)
C9 0.018(3) 0.034(3) 0.036(3) -0.009(3) -0.004(2) 0.007(2)
C37 0.025(3) 0.030(3) 0.039(3) -0.005(3) 0.004(3) -0.008(2)
C28 0.049(4) 0.026(3) 0.034(3) -0.004(3) -0.012(3) 0.007(3)
C48 0.043(4) 0.031(3) 0.044(4) -0.001(3) -0.001(3) 0.013(3)
C47 0.056(4) 0.026(3) 0.036(4) 0.000(3) 0.004(3) 0.006(3)
C26 0.044(4) 0.048(4) 0.043(4) -0.023(3) -0.015(3) 0.027(3)
C45 0.036(4) 0.038(4) 0.040(4) -0.013(3) -0.005(3) -0.002(3)
C42 0.045(4) 0.055(4) 0.026(3) -0.009(3) 0.012(3) -0.001(3)
C41 0.035(4) 0.060(5) 0.045(4) -0.024(3) 0.015(3) 0.001(3)
C43 0.072(5) 0.024(3) 0.045(4) -0.004(3) -0.004(4) -0.006(3)
C2 0.053(6) 0.221(14) 0.191(12) 0.148(11) -0.004(7) -0.015(8)
Cl2 0.076(2) 0.359(8) 0.344(7) 0.282(7) 0.009(3) 0.006(3)
Cl1 0.150(3) 0.0840(19) 0.0807(17) 0.0124(15) 0.0150(18) -0.022(2)
Cl3 0.141(3) 0.104(2) 0.0693(16) 0.0159(15) -0.0207(17) 0.037(2)

loop_
_atom_type_symbol
_atom_type_description
_atom_type_scat_dispersion_real
_atom_type_scat_dispersion_imag
_atom_type_scat_source
C C 0.0033 0.0016 'International Tables Vol C Tables 4.2.6.8 and 6.1.1.4'
H H 0.0000 0.0000 'International Tables Vol C Tables 4.2.6.8 and 6.1.1.4'
Cl Cl 0.1484 0.1585 'International Tables Vol C Tables 4.2.6.8 and 6.1.1.4'
Se Se -0.0929 2.2259 'International Tables Vol C Tables 4.2.6.8 and 6.1.1.4'

loop_
_geom_angle_atom_site_label_1
_geom_angle_atom_site_label_2
_geom_angle_atom_site_label_3
_geom_angle
C5 Se2 C8 87.9(2)
C4 Se1 C1 88.1(2)
C13 Se4 C16 87.8(2)
C12 Se3 C9 88.0(3)
C29 C8 Se2 121.5(4)
C7 C8 Se2 109.6(4)
C7 C8 C29 128.9(5)
C4 C5 Se2 122.7(4)
C6 C5 Se2 110.5(4)
C6 C5 C4 126.8(5)
C5 C4 Se1 122.4(4)
C1AA C4 Se1 110.2(4)
C1AA C4 C5 127.4(5)
C34 C29 C8 122.5(5)
C34 C29 C30 118.4(5)
C30 C29 C8 118.9(5)
C29 C34 C33 117.7(6)
C29 C34 C48 123.2(5)
C33 C34 C48 117.3(5)
C8 C7 C6 116.1(5)
C31 C30 C29 123.4(5)
C15 C16 Se4 109.3(4)
C15 C16 C36 133.3(5)
C36 C16 Se4 117.2(4)
C12 C11 C10 115.9(5)
C18 C17 C1 119.0(5)
C18 C17 C22 118.8(5)
C22 C17 C1 121.9(5)
C5 C6 C7 115.9(5)
C17 C18 C19 122.1(5)
C11 C12 Se3 110.2(4)
C11 C12 C13 130.2(5)
C13 C12 Se3 119.3(4)
C22 C44 C43 112.8(5)
C30 C31 C32 116.0(6)
C30 C31 C46 121.9(6)
C32 C31 C46 120.8(6)
C38 C39 C40 118.6(6)
C17 C1 Se1 121.0(4)
C0AA C1 Se1 109.8(4)
C0AA C1 C17 129.1(5)
C18 C19 C42 121.2(5)
C20 C19 C18 115.6(5)
C20 C19 C42 122.0(6)
C19 C20 C21 122.0(5)
C22 C21 C20 120.8(6)
C16 C15 C14 116.5(5)
C39 C40 C47 120.9(5)
C35 C40 C39 117.1(6)
C35 C40 C47 120.7(6)
C17 C22 C44 122.6(5)
C21 C22 C17 117.5(5)
C21 C22 C44 118.5(5)
C32 C33 C34 120.6(6)
C9 C10 C11 116.1(5)
C4 C1AA C0AA 115.6(5)
C40 C35 C36 122.1(5)
C35 C36 C16 117.4(5)
C35 C36 C37 118.7(5)
C37 C36 C16 123.6(6)
C24 C25 C26 115.8(7)
C24 C25 C41 123.4(6)
C26 C25 C41 119.4(6)
C13 C14 C15 115.3(5)
C39 C38 C37 123.6(6)
C1 C0AA C1AA 116.3(5)
C25 C24 C9 123.4(6)
C23 C24 C25 118.5(6)
C23 C24 C9 117.7(5)
C33 C32 C31 120.9(6)
C12 C13 Se4 120.7(4)
C14 C13 Se4 111.0(4)
C14 C13 C12 128.1(5)
C31 C46 C45 113.3(5)
C26 C27 C28 119.3(6)
C28 C23 C24 122.8(6)
C10 C9 Se3 109.7(4)
C10 C9 C24 133.8(6)
C24 C9 Se3 116.4(5)
C36 C37 C45 123.1(6)
C38 C37 C36 116.3(6)
C38 C37 C45 119.2(6)
C27 C28 C43 121.2(6)
C23 C28 C27 117.7(6)
C23 C28 C43 119.7(6)
C34 C48 C47 113.7(5)
C40 C47 C48 113.0(5)
C27 C26 C25 122.4(6)
C37 C45 C46 113.2(5)
C19 C42 C41 113.0(5)
C25 C41 C42 112.8(5)
C28 C43 C44 113.8(5)
Cl2 C2 Cl1 121.4(6)
Cl2 C2 Cl3 121.1(6)
Cl3 C2 Cl1 117.5(6)

loop_
_geom_bond_atom_site_label_1
_geom_bond_atom_site_label_2
_geom_bond_distance
Se2 C8 1.890(5)
Se2 C5 1.869(5)
Se1 C4 1.875(5)
Se1 C1 1.885(6)
Se4 C16 1.891(5)
Se4 C13 1.870(5)
Se3 C12 1.875(6)
Se3 C9 1.890(6)
C8 C29 1.477(7)
C8 C7 1.370(8)
C5 C4 1.472(7)
C5 C6 1.369(7)
C4 C1AA 1.367(7)
C29 C34 1.401(8)
C29 C30 1.402(8)
C34 C33 1.412(8)
C34 C48 1.520(9)
C7 C6 1.409(8)
C30 C31 1.392(8)
C16 C15 1.371(8)
C16 C36 1.470(8)
C11 C12 1.350(8)
C11 C10 1.431(8)
C17 C18 1.388(8)
C17 C1 1.480(7)
C17 C22 1.421(8)
C18 C19 1.427(7)
C12 C13 1.454(7)
C44 C22 1.515(8)
C44 C43 1.580(10)
C31 C32 1.400(8)
C31 C46 1.493(9)
C39 C40 1.416(9)
C39 C38 1.374(10)
C1 C0AA 1.361(7)
C19 C20 1.378(8)
C19 C42 1.503(9)
C20 C21 1.394(9)
C21 C22 1.381(8)
C15 C14 1.414(8)
C40 C35 1.390(8)
C40 C47 1.508(9)
C33 C32 1.398(9)
C10 C9 1.349(9)
C1AA C0AA 1.420(7)
C35 C36 1.402(9)
C36 C37 1.416(8)
C25 C24 1.415(8)
C25 C26 1.422(10)
C25 C41 1.506(10)
C14 C13 1.359(8)
C38 C37 1.386(9)
C24 C23 1.409(9)
C24 C9 1.471(8)
C46 C45 1.575(9)
C27 C28 1.392(9)
C27 C26 1.391(11)
C23 C28 1.381(9)
C37 C45 1.531(9)
C28 C43 1.506(10)
C48 C47 1.578(9)
C42 C41 1.596(10)
C2 Cl2 1.600(10)
C2 Cl1 1.693(10)
C2 Cl3 1.689(9)
